data_4503046
loop_
_publ_author_name
'Yu, Qing'
'Zhang, Xiuqing'
'Bian, Hedong'
'Liang, Hong'
'Zhao, Bin'
'Yan, Shiping'
'Liao, Daizheng'

_publ_section_title
;
 pH-Dependent Cu(II) Coordination Polymers with Tetrazole-1-acetic Acid:
 Synthesis, Crystal Structures, EPR and Magnetic Properties
;
_journal_issue 4
_journal_name_full 'Crystal Growth &amp; Design'
_journal_page_first 1140
_journal_paper_doi 10.1021/cg070022y
_journal_volume 8
_journal_year 2008
_chemical_formula_moiety 'C9 H10 Cu2 N12 O7, 2(H2 O)'
_chemical_formula_sum 'C9 H14 Cu2 N12 O9'
_chemical_formula_weight 561.40
_chemical_name_systematic
; 
 ? 
;
_space_group_IT_number 14
_symmetry_cell_setting monoclinic
_symmetry_space_group_name_Hall '-P 2yn'
_symmetry_space_group_name_H-M 'P 1 21/n 1'
_atom_sites_solution_hydrogens geom
_atom_sites_solution_primary direct
_atom_sites_solution_secondary difmap
_audit_creation_method SHELXL-97
_cell_angle_alpha 90.00
_cell_angle_beta 108.2950(10)
_cell_angle_gamma 90.00
_cell_formula_units_Z 4
_cell_length_a 8.6369(9)
_cell_length_b 19.3517(19)
_cell_length_c 12.0519(13)
_cell_measurement_reflns_used 5829
_cell_measurement_temperature 294(2)
_cell_measurement_theta_max 26.39
_cell_measurement_theta_min 2.56
_cell_volume 1912.5(3)
_computing_cell_refinement 'Bruker SMART'
_computing_data_collection 'Bruker SMART'
_computing_data_reduction 'Bruker SAINT'
_computing_molecular_graphics 'Bruker SHELXTL'
_computing_publication_material 'Bruker SHELXTL'
_computing_structure_refinement 'SHELXL-97 (Sheldrick, 1997)'
_computing_structure_solution 'SHELXS-97 (Sheldrick, 1990)'
_diffrn_ambient_temperature 294(2)
_diffrn_measured_fraction_theta_full 0.998
_diffrn_measured_fraction_theta_max 0.998
_diffrn_measurement_device_type 'CCD area detector'
_diffrn_measurement_method 'phi and omega scans'
_diffrn_radiation_monochromator graphite
_diffrn_radiation_source 'fine-focus sealed tube'
_diffrn_radiation_type MoK\a
_diffrn_radiation_wavelength 0.71073
_diffrn_reflns_av_R_equivalents 0.0315
_diffrn_reflns_av_sigmaI/netI 0.0325
_diffrn_reflns_limit_h_max 9
_diffrn_reflns_limit_h_min -10
_diffrn_reflns_limit_k_max 15
_diffrn_reflns_limit_k_min -24
_diffrn_reflns_limit_l_max 13
_diffrn_reflns_limit_l_min -15
_diffrn_reflns_number 10749
_diffrn_reflns_theta_full 26.39
_diffrn_reflns_theta_max 26.39
_diffrn_reflns_theta_min 2.07
_exptl_absorpt_coefficient_mu 2.301
_exptl_absorpt_correction_T_max 1.000000
_exptl_absorpt_correction_T_min 0.616284
_exptl_absorpt_correction_type multi-scan
_exptl_absorpt_process_details SADABS
_exptl_crystal_colour 'light blue'
_exptl_crystal_density_diffrn 1.950
_exptl_crystal_density_meas ?
_exptl_crystal_density_method 'not measured'
_exptl_crystal_description block
_exptl_crystal_F_000 1128
_exptl_crystal_size_max 0.22
_exptl_crystal_size_mid 0.10
_exptl_crystal_size_min 0.08
_refine_diff_density_max 0.332
_refine_diff_density_min -0.451
_refine_diff_density_rms 0.074
_refine_ls_extinction_method none
_refine_ls_goodness_of_fit_ref 1.063
_refine_ls_hydrogen_treatment constr
_refine_ls_matrix_type full
_refine_ls_number_parameters 289
_refine_ls_number_reflns 3913
_refine_ls_number_restraints 7
_refine_ls_restrained_S_all 1.067
_refine_ls_R_factor_all 0.0368
_refine_ls_R_factor_gt 0.0286
_refine_ls_shift/su_max 0.002
_refine_ls_shift/su_mean 0.000
_refine_ls_structure_factor_coef Fsqd
_refine_ls_weighting_details 'calc w=1/[\s^2^(Fo^2^)+(0.0346P)^2^+1.0824P] where P=(Fo^2^+2Fc^2^)/3'
_refine_ls_weighting_scheme calc
_refine_ls_wR_factor_gt 0.0689
_refine_ls_wR_factor_ref 0.0728
_reflns_number_gt 3359
_reflns_number_total 3913
_reflns_threshold_expression >2sigma(I)
_cod_data_source_file cg070022y-file006.cif
_cod_data_source_block 50615b
_cod_depositor_comments
;
The following automatic conversions were performed:

'_symmetry_cell_setting' value 'Monoclinic' changed to 'monoclinic'
according to /home/saulius/struct/CIF-dictionaries/cif_core.dic
dictionary named 'cif_core.dic' version 2.4.1 from
2010-06-29.

'_exptl_absorpt_correction_type' value 'MULTI-SCAN'
changed to 'multi-scan' according to
/home/saulius/struct/CIF-dictionaries/cif_core.dic dictionary named
'cif_core.dic' version 2.4.1 from 2010-06-29.

Automatic conversion script
Id: cif_fix_values 1715 2011-07-08 13:25:40Z adriana 

The following automatic conversions were performed:

'_exptl_crystal_density_meas' value 'NONE' was changed to '?' - the
value is perceived as not measured.

Automatic conversion script
Id: cif_fix_values 3008 2015-01-20 13:52:24Z robertas 
;
_cod_original_sg_symbol_H-M P2(1)/n
_cod_database_code 4503046

loop_
_symmetry_equiv_pos_as_xyz
'x, y, z'
'-x+1/2, y+1/2, -z+1/2'
'-x, -y, -z'
'x-1/2, -y-1/2, z-1/2'

loop_
_atom_site_label
_atom_site_type_symbol
_atom_site_fract_x
_atom_site_fract_y
_atom_site_fract_z
_atom_site_U_iso_or_equiv
_atom_site_adp_type
_atom_site_occupancy
_atom_site_symmetry_multiplicity
_atom_site_calc_flag
_atom_site_refinement_flags
Cu1 Cu 0.60643(3) 0.056558(14) 0.98437(2) 0.01829(9) Uani 1 1 d .
Cu2 Cu 0.33461(3) 0.004851(15) 0.74260(2) 0.01953(9) Uani 1 1 d .
O1 O 0.5638(2) 0.14570(9) 0.90784(15) 0.0312(4) Uani 1 1 d .
O2 O 0.4755(3) 0.10000(9) 0.72849(17) 0.0348(5) Uani 1 1 d .
O3 O 1.2742(2) 0.00900(8) 1.12140(15) 0.0238(4) Uani 1 1 d .
O4 O 1.4992(2) 0.06906(9) 1.21765(16) 0.0267(4) Uani 1 1 d .
O5 O -0.1148(2) -0.10069(10) 0.13539(16) 0.0350(5) Uani 1 1 d .
O6 O -0.1214(2) -0.05266(10) 0.30291(15) 0.0324(4) Uani 1 1 d .
O7 O 0.38311(18) 0.02354(8) 0.91115(13) 0.0183(3) Uani 1 1 d D
H1 H 0.3096 0.0512 0.9165 0.022 Uiso 1 1 d RD
N1 N 0.4541(3) 0.22392(11) 0.62454(19) 0.0299(5) Uani 1 1 d .
N2 N 0.5738(3) 0.23134(16) 0.5790(3) 0.0508(7) Uani 1 1 d .
N3 N 0.5095(4) 0.22770(16) 0.4670(3) 0.0547(8) Uani 1 1 d .
N4 N 0.3496(4) 0.21711(18) 0.4385(2) 0.0642(9) Uani 1 1 d .
N5 N 0.8252(2) 0.08697(10) 1.08628(17) 0.0212(4) Uani 1 1 d .
N6 N 0.8542(3) 0.09585(12) 1.20301(19) 0.0295(5) Uani 1 1 d .
N7 N 1.0055(3) 0.10897(12) 1.25329(19) 0.0301(5) Uani 1 1 d .
N8 N 1.0770(2) 0.10875(10) 1.16882(19) 0.0239(5) Uani 1 1 d .
N9 N 0.2832(3) -0.01969(11) 0.57363(18) 0.0258(5) Uani 1 1 d .
N10 N 0.3140(4) 0.02513(14) 0.4970(2) 0.0458(7) Uani 1 1 d .
N11 N 0.2652(4) -0.00103(14) 0.3935(2) 0.0471(7) Uani 1 1 d .
N12 N 0.2033(3) -0.06317(12) 0.40203(18) 0.0271(5) Uani 1 1 d .
C1 C 0.5098(3) 0.14839(13) 0.7968(2) 0.0247(5) Uani 1 1 d .
C2 C 0.4859(4) 0.22198(14) 0.7503(2) 0.0359(7) Uani 1 1 d .
H2A H 0.3952 0.2429 0.7691 0.043 Uiso 1 1 calc R
H2B H 0.5830 0.2488 0.7882 0.043 Uiso 1 1 calc R
C3 C 0.3182(4) 0.2145(2) 0.5374(3) 0.0643(11) Uani 1 1 d .
H3 H 0.2157 0.2070 0.5453 0.077 Uiso 1 1 calc R
C4 C 0.9655(3) 0.09524(13) 1.0675(2) 0.0258(5) Uani 1 1 d .
H4 H 0.9835 0.0922 0.9955 0.031 Uiso 1 1 calc R
C5 C 1.2515(3) 0.12177(14) 1.1965(3) 0.0320(6) Uani 1 1 d .
H5A H 1.2951 0.1357 1.2777 0.038 Uiso 1 1 calc R
H5B H 1.2674 0.1599 1.1488 0.038 Uiso 1 1 calc R
C6 C 1.3463(3) 0.05962(12) 1.1762(2) 0.0208(5) Uani 1 1 d .
C7 C 0.2140(4) -0.07346(15) 0.5122(2) 0.0334(6) Uani 1 1 d .
H7 H 0.1782 -0.1126 0.5416 0.040 Uiso 1 1 calc R
C8 C 0.1258(3) -0.10349(15) 0.2967(2) 0.0319(6) Uani 1 1 d .
H8C H 0.1324 -0.1522 0.3168 0.038 Uiso 1 1 calc R
H8D H 0.1849 -0.0965 0.2413 0.038 Uiso 1 1 calc R
C9 C -0.0534(3) -0.08378(13) 0.2389(2) 0.0245(5) Uani 1 1 d .
O8 O 0.5585(5) 0.7354(2) 0.9667(4) 0.1257(15) Uani 1 1 d D
H8A H 0.5174 0.7250 1.0224 0.151 Uiso 1 1 d RD
H8B H 0.4910 0.7466 0.8989 0.151 Uiso 1 1 d RD
O9 O 0.3810(4) 0.78358(16) 0.7402(3) 0.0836(9) Uani 1 1 d D
H9A H 0.3743 0.8276 0.7339 0.100 Uiso 1 1 d RD
H9B H 0.3793 0.7598 0.6801 0.100 Uiso 1 1 d RD

loop_
_atom_site_aniso_label
_atom_site_aniso_U_11
_atom_site_aniso_U_22
_atom_site_aniso_U_33
_atom_site_aniso_U_23
_atom_site_aniso_U_13
_atom_site_aniso_U_12
Cu1 0.01496(15) 0.02097(16) 0.01710(15) 0.00085(10) 0.00239(11) -0.00181(10)
Cu2 0.01603(16) 0.02555(17) 0.01551(15) -0.00111(11) 0.00280(12) 0.00250(11)
O1 0.0396(11) 0.0238(9) 0.0245(10) 0.0027(7) 0.0019(8) -0.0046(8)
O2 0.0546(13) 0.0215(10) 0.0293(10) -0.0007(8) 0.0147(9) -0.0060(8)
O3 0.0209(9) 0.0257(9) 0.0263(9) -0.0075(7) 0.0095(7) -0.0008(7)
O4 0.0154(9) 0.0267(9) 0.0353(10) -0.0036(7) 0.0040(8) 0.0014(7)
O5 0.0251(10) 0.0536(13) 0.0219(10) -0.0095(8) 0.0009(8) 0.0096(9)
O6 0.0233(10) 0.0499(12) 0.0213(9) -0.0044(8) 0.0030(8) 0.0159(8)
O7 0.0137(8) 0.0238(9) 0.0157(8) 0.0009(6) 0.0022(6) 0.0004(6)
N1 0.0355(13) 0.0251(12) 0.0253(12) 0.0043(9) 0.0041(10) 0.0018(9)
N2 0.0486(17) 0.0610(19) 0.0442(17) 0.0002(13) 0.0165(14) -0.0119(14)
N3 0.071(2) 0.0565(19) 0.0388(16) -0.0001(13) 0.0205(15) -0.0040(15)
N4 0.071(2) 0.083(2) 0.0270(15) 0.0014(14) -0.0008(15) 0.0037(18)
N5 0.0156(10) 0.0244(11) 0.0223(10) -0.0016(8) 0.0039(8) -0.0021(8)
N6 0.0209(11) 0.0423(14) 0.0254(12) -0.0059(9) 0.0075(9) -0.0040(9)
N7 0.0189(11) 0.0433(14) 0.0265(12) -0.0100(10) 0.0051(9) -0.0018(9)
N8 0.0134(10) 0.0243(11) 0.0332(12) -0.0066(9) 0.0061(9) -0.0001(8)
N9 0.0234(11) 0.0332(12) 0.0204(11) -0.0012(9) 0.0064(9) 0.0042(9)
N10 0.0657(19) 0.0468(16) 0.0250(13) -0.0020(11) 0.0142(12) -0.0141(14)
N11 0.0650(19) 0.0500(17) 0.0252(13) -0.0032(11) 0.0127(13) -0.0135(13)
N12 0.0215(11) 0.0371(13) 0.0194(11) -0.0058(9) 0.0018(9) 0.0077(9)
C1 0.0223(13) 0.0239(13) 0.0279(14) 0.0023(10) 0.0078(11) -0.0002(10)
C2 0.0550(19) 0.0253(14) 0.0224(14) 0.0035(10) 0.0051(13) 0.0009(12)
C3 0.036(2) 0.108(3) 0.040(2) 0.005(2) -0.0004(16) -0.002(2)
C4 0.0210(13) 0.0313(14) 0.0259(13) -0.0041(10) 0.0084(11) -0.0029(10)
C5 0.0143(12) 0.0280(14) 0.0514(18) -0.0117(12) 0.0069(12) -0.0032(10)
C6 0.0188(13) 0.0271(13) 0.0172(11) 0.0026(9) 0.0067(10) 0.0018(9)
C7 0.0361(16) 0.0387(16) 0.0223(14) -0.0015(11) 0.0047(12) -0.0018(12)
C8 0.0240(14) 0.0460(17) 0.0222(13) -0.0108(11) 0.0020(11) 0.0110(12)
C9 0.0220(13) 0.0281(13) 0.0214(13) -0.0002(10) 0.0041(10) 0.0045(10)
O8 0.129(4) 0.147(4) 0.125(4) 0.006(3) 0.074(3) 0.024(3)
O9 0.097(2) 0.071(2) 0.103(2) -0.0215(17) 0.060(2) -0.0155(17)

loop_
_atom_type_symbol
_atom_type_description
_atom_type_scat_dispersion_real
_atom_type_scat_dispersion_imag
_atom_type_scat_source
C C 0.0033 0.0016 'International Tables Vol C Tables 4.2.6.8 and 6.1.1.4'
H H 0.0000 0.0000 'International Tables Vol C Tables 4.2.6.8 and 6.1.1.4'
N N 0.0061 0.0033 'International Tables Vol C Tables 4.2.6.8 and 6.1.1.4'
O O 0.0106 0.0060 'International Tables Vol C Tables 4.2.6.8 and 6.1.1.4'
Cu Cu 0.3201 1.2651 'International Tables Vol C Tables 4.2.6.8 and 6.1.1.4'

loop_
_geom_angle_atom_site_label_1
_geom_angle_atom_site_label_2
_geom_angle_atom_site_label_3
_geom_angle
_geom_angle_site_symmetry_1
_geom_angle_site_symmetry_3
O1 Cu1 O7 93.61(7) . .
O1 Cu1 O7 164.54(8) . 3_657
O7 Cu1 O7 82.71(7) . 3_657
O1 Cu1 N5 91.84(8) . .
O7 Cu1 N5 169.48(7) . .
O7 Cu1 N5 89.66(7) 3_657 .
O1 Cu1 O3 106.45(7) . 3_757
O7 Cu1 O3 96.99(6) . 3_757
O7 Cu1 O3 88.94(6) 3_657 3_757
N5 Cu1 O3 90.07(7) . 3_757
O1 Cu1 Cu1 133.42(6) . 3_657
O7 Cu1 Cu1 41.64(5) . 3_657
O7 Cu1 Cu1 41.08(4) 3_657 3_657
N5 Cu1 Cu1 130.34(6) . 3_657
O3 Cu1 Cu1 93.91(4) 3_757 3_657
O7 Cu2 O4 88.84(7) . 3_757
O7 Cu2 O6 94.47(7) . 3_556
O4 Cu2 O6 161.43(8) 3_757 3_556
O7 Cu2 N9 176.74(8) . .
O4 Cu2 N9 89.27(8) 3_757 .
O6 Cu2 N9 86.49(8) 3_556 .
O7 Cu2 O2 89.01(7) . .
O4 Cu2 O2 104.04(7) 3_757 .
O6 Cu2 O2 94.30(8) 3_556 .
N9 Cu2 O2 94.03(8) . .
C1 O1 Cu1 119.32(16) . .
C1 O2 Cu2 126.99(17) . .
C6 O3 Cu1 120.22(16) . 3_757
C6 O4 Cu2 125.30(16) . 3_757
C9 O6 Cu2 128.76(16) . 3_556
Cu1 O7 Cu2 112.59(8) . .
Cu1 O7 Cu1 97.29(7) . 3_657
Cu2 O7 Cu1 117.59(8) . 3_657
Cu1 O7 H1 114.5 . .
Cu2 O7 H1 105.8 . .
Cu1 O7 H1 109.3 3_657 .
C3 N1 N2 107.5(3) . .
C3 N1 C2 131.0(3) . .
N2 N1 C2 121.3(2) . .
N3 N2 N1 107.0(3) . .
N2 N3 N4 110.4(3) . .
C3 N4 N3 105.5(3) . .
C4 N5 N6 106.5(2) . .
C4 N5 Cu1 132.76(18) . .
N6 N5 Cu1 120.42(15) . .
N7 N6 N5 110.1(2) . .
N6 N7 N8 106.5(2) . .
C4 N8 N7 109.0(2) . .
C4 N8 C5 130.2(2) . .
N7 N8 C5 120.8(2) . .
C7 N9 N10 106.0(2) . .
C7 N9 Cu2 132.95(19) . .
N10 N9 Cu2 120.95(18) . .
N11 N10 N9 109.5(2) . .
N10 N11 N12 107.3(2) . .
C7 N12 N11 108.1(2) . .
C7 N12 C8 131.5(3) . .
N11 N12 C8 120.0(2) . .
O2 C1 O1 127.5(2) . .
O2 C1 C2 119.6(2) . .
O1 C1 C2 112.9(2) . .
N1 C2 C1 111.6(2) . .
N1 C2 H2A 109.3 . .
C1 C2 H2A 109.3 . .
N1 C2 H2B 109.3 . .
C1 C2 H2B 109.3 . .
H2A C2 H2B 108.0 . .
N4 C3 N1 109.5(3) . .
N4 C3 H3 125.3 . .
N1 C3 H3 125.3 . .
N5 C4 N8 108.0(2) . .
N5 C4 H4 126.0 . .
N8 C4 H4 126.0 . .
N8 C5 C6 113.4(2) . .
N8 C5 H5A 108.9 . .
C6 C5 H5A 108.9 . .
N8 C5 H5B 108.9 . .
C6 C5 H5B 108.9 . .
H5A C5 H5B 107.7 . .
O3 C6 O4 127.7(2) . .
O3 C6 C5 120.5(2) . .
O4 C6 C5 111.7(2) . .
N9 C7 N12 109.0(3) . .
N9 C7 H7 125.5 . .
N12 C7 H7 125.5 . .
N12 C8 C9 112.6(2) . .
N12 C8 H8C 109.1 . .
C9 C8 H8C 109.1 . .
N12 C8 H8D 109.1 . .
C9 C8 H8D 109.1 . .
H8C C8 H8D 107.8 . .
O5 C9 O6 127.6(2) . .
O5 C9 C8 116.4(2) . .
O6 C9 C8 116.0(2) . .
H8A O8 H8B 117.7 . .
H9A O9 H9B 118.6 . .

loop_
_geom_bond_atom_site_label_1
_geom_bond_atom_site_label_2
_geom_bond_distance
_geom_bond_site_symmetry_2
Cu1 O1 1.9362(17) .
Cu1 O7 1.9592(16) .
Cu1 O7 1.9811(16) 3_657
Cu1 N5 1.992(2) .
Cu1 O3 2.2635(16) 3_757
Cu1 Cu1 2.9577(6) 3_657
Cu2 O7 1.9744(16) .
Cu2 O4 1.9758(17) 3_757
Cu2 O6 1.9786(17) 3_556
Cu2 N9 2.000(2) .
Cu2 O2 2.2425(19) .
O1 C1 1.272(3) .
O2 C1 1.221(3) .
O3 C6 1.235(3) .
O3 Cu1 2.2634(16) 3_757
O4 C6 1.270(3) .
O4 Cu2 1.9758(17) 3_757
O5 C9 1.237(3) .
O6 C9 1.259(3) .
O6 Cu2 1.9785(17) 3_556
O7 Cu1 1.9812(16) 3_657
O7 H1 0.8481 .
N1 C3 1.319(4) .
N1 N2 1.322(4) .
N1 C2 1.453(3) .
N2 N3 1.290(4) .
N3 N4 1.330(5) .
N4 C3 1.304(5) .
N5 C4 1.311(3) .
N5 N6 1.360(3) .
N6 N7 1.282(3) .
N7 N8 1.346(3) .
N8 C4 1.323(3) .
N8 C5 1.460(3) .
N9 C7 1.307(3) .
N9 N10 1.353(3) .
N10 N11 1.288(3) .
N11 N12 1.333(3) .
N12 C7 1.317(3) .
N12 C8 1.461(3) .
C1 C2 1.521(3) .
C2 H2A 0.9700 .
C2 H2B 0.9700 .
C3 H3 0.9300 .
C4 H4 0.9300 .
C5 C6 1.517(3) .
C5 H5A 0.9700 .
C5 H5B 0.9700 .
C7 H7 0.9300 .
C8 C9 1.533(3) .
C8 H8C 0.9700 .
C8 H8D 0.9700 .
O8 H8A 0.8756 .
O8 H8B 0.8697 .
O9 H9A 0.8561 .
O9 H9B 0.8547 .

loop_
_geom_torsion_atom_site_label_1
_geom_torsion_atom_site_label_2
_geom_torsion_atom_site_label_3
_geom_torsion_atom_site_label_4
_geom_torsion
_geom_torsion_site_symmetry_1
_geom_torsion_site_symmetry_4
O7 Cu1 O1 C1 -56.90(19) . .
O7 Cu1 O1 C1 -132.5(3) 3_657 .
N5 Cu1 O1 C1 132.10(19) . .
O3 Cu1 O1 C1 41.5(2) 3_757 .
Cu1 Cu1 O1 C1 -70.7(2) 3_657 .
O7 Cu2 O2 C1 -19.6(2) . .
O4 Cu2 O2 C1 -108.2(2) 3_757 .
O6 Cu2 O2 C1 74.8(2) 3_556 .
N9 Cu2 O2 C1 161.6(2) . .
O1 Cu1 O7 Cu2 71.11(9) . .
O7 Cu1 O7 Cu2 -123.98(11) 3_657 .
N5 Cu1 O7 Cu2 -167.8(4) . .
O3 Cu1 O7 Cu2 -35.96(9) 3_757 .
Cu1 Cu1 O7 Cu2 -123.98(11) 3_657 .
O1 Cu1 O7 Cu1 -164.91(8) . 3_657
O7 Cu1 O7 Cu1 0.0 3_657 3_657
N5 Cu1 O7 Cu1 -43.8(4) . 3_657
O3 Cu1 O7 Cu1 88.02(7) 3_757 3_657
O4 Cu2 O7 Cu1 64.12(9) 3_757 .
O6 Cu2 O7 Cu1 -134.18(9) 3_556 .
N9 Cu2 O7 Cu1 118.7(13) . .
O2 Cu2 O7 Cu1 -39.95(9) . .
O4 Cu2 O7 Cu1 -47.74(9) 3_757 3_657
O6 Cu2 O7 Cu1 113.95(9) 3_556 3_657
N9 Cu2 O7 Cu1 6.9(13) . 3_657
O2 Cu2 O7 Cu1 -151.81(9) . 3_657
C3 N1 N2 N3 1.2(4) . .
C2 N1 N2 N3 176.8(2) . .
N1 N2 N3 N4 -0.8(4) . .
N2 N3 N4 C3 0.1(4) . .
O1 Cu1 N5 C4 -77.0(2) . .
O7 Cu1 N5 C4 161.8(3) . .
O7 Cu1 N5 C4 118.4(2) 3_657 .
O3 Cu1 N5 C4 29.5(2) 3_757 .
Cu1 Cu1 N5 C4 124.7(2) 3_657 .
O1 Cu1 N5 N6 111.05(18) . .
O7 Cu1 N5 N6 -10.2(5) . .
O7 Cu1 N5 N6 -53.55(18) 3_657 .
O3 Cu1 N5 N6 -142.49(18) 3_757 .
Cu1 Cu1 N5 N6 -47.3(2) 3_657 .
C4 N5 N6 N7 0.0(3) . .
Cu1 N5 N6 N7 173.85(17) . .
N5 N6 N7 N8 0.0(3) . .
N6 N7 N8 C4 0.0(3) . .
N6 N7 N8 C5 -179.7(2) . .
O7 Cu2 N9 C7 14.4(15) . .
O4 Cu2 N9 C7 69.0(3) 3_757 .
O6 Cu2 N9 C7 -92.9(3) 3_556 .
O2 Cu2 N9 C7 173.0(3) . .
O7 Cu2 N9 N10 -168.9(12) . .
O4 Cu2 N9 N10 -114.3(2) 3_757 .
O6 Cu2 N9 N10 83.8(2) 3_556 .
O2 Cu2 N9 N10 -10.2(2) . .
C7 N9 N10 N11 -0.1(3) . .
Cu2 N9 N10 N11 -177.6(2) . .
N9 N10 N11 N12 -0.4(4) . .
N10 N11 N12 C7 0.7(3) . .
N10 N11 N12 C8 175.1(2) . .
Cu2 O2 C1 O1 44.5(4) . .
Cu2 O2 C1 C2 -134.4(2) . .
Cu1 O1 C1 O2 2.1(4) . .
Cu1 O1 C1 C2 -178.87(18) . .
C3 N1 C2 C1 82.3(4) . .
N2 N1 C2 C1 -92.2(3) . .
O2 C1 C2 N1 -11.7(4) . .
O1 C1 C2 N1 169.2(2) . .
N3 N4 C3 N1 0.7(5) . .
N2 N1 C3 N4 -1.2(4) . .
C2 N1 C3 N4 -176.2(3) . .
N6 N5 C4 N8 0.0(3) . .
Cu1 N5 C4 N8 -172.80(17) . .
N7 N8 C4 N5 0.0(3) . .
C5 N8 C4 N5 179.7(2) . .
C4 N8 C5 C6 -65.7(4) . .
N7 N8 C5 C6 113.9(3) . .
Cu1 O3 C6 O4 -27.3(3) 3_757 .
Cu1 O3 C6 C5 149.82(19) 3_757 .
Cu2 O4 C6 O3 -23.5(4) 3_757 .
Cu2 O4 C6 C5 159.20(18) 3_757 .
N8 C5 C6 O3 12.6(4) . .
N8 C5 C6 O4 -169.9(2) . .
N10 N9 C7 N12 0.6(3) . .
Cu2 N9 C7 N12 177.66(17) . .
N11 N12 C7 N9 -0.8(3) . .
C8 N12 C7 N9 -174.3(2) . .
C7 N12 C8 C9 88.5(3) . .
N11 N12 C8 C9 -84.3(3) . .
Cu2 O6 C9 O5 -12.0(4) 3_556 .
Cu2 O6 C9 C8 168.61(18) 3_556 .
N12 C8 C9 O5 160.9(2) . .
N12 C8 C9 O6 -19.7(4) . .
